data_4134493
loop_
_publ_author_name
'Pan, Chun-Ya'
'Yang, Xin-Rui'
'Xiong, Lin'
'Lu, Zhong-Wei'
'Zhen, Bo-Yu'
'Sui, Xin'
'Deng, Xue-Bin'
'Chen, Ling'
'Wu, Li-Ming'

_publ_section_title
;
 Solid-State Nonlinear Optical Switch with the Widest Switching
 Temperature Range Owing to Its Continuously Tunable <i>T</i><sub>c</sub>.
;
_journal_issue 13
_journal_name_full 'Journal of the American Chemical Society'
_journal_page_first 6423
_journal_page_last 6431
_journal_paper_doi 10.1021/jacs.0c01741
_journal_volume 142
_journal_year 2020
_chemical_formula_sum 'F H6.86 K0.28 N1.72 O3 P'
_chemical_formula_weight 140.06
_space_group_IT_number 33
_space_group_name_Hall 'P 2c -2n'
_space_group_name_H-M_alt 'P n a 21'
_symmetry_cell_setting orthorhombic
_symmetry_space_group_name_H-M 'P n a 21'
_atom_sites_solution_hydrogens none
_atom_sites_solution_primary direct
_atom_sites_solution_secondary difmap
_audit_creation_method SHELXL-97
_cell_angle_alpha 90.00
_cell_angle_beta 90.00
_cell_angle_gamma 90.00
_cell_formula_units_Z 4
_cell_length_a 7.9048(3)
_cell_length_b 11.0997(5)
_cell_length_c 5.9682(2)
_cell_measurement_reflns_used 3789
_cell_measurement_temperature 140(2)
_cell_measurement_theta_max 27.46
_cell_measurement_theta_min 3.88
_cell_volume 523.66(4)
_computing_structure_refinement 'SHELXL-97 (Sheldrick, 1997)'
_computing_structure_solution 'SHELXS-97 (Sheldrick, 1990)'
_diffrn_ambient_temperature 140(2)
_diffrn_measured_fraction_theta_full 1.000
_diffrn_measured_fraction_theta_max 1.000
_diffrn_measurement_device_type 'CCD area detector'
_diffrn_measurement_method 'phi and omega scans'
_diffrn_radiation_monochromator graphite
_diffrn_radiation_source 'fine-focus sealed tube'
_diffrn_radiation_type MoK\a
_diffrn_radiation_wavelength 0.71073
_diffrn_reflns_av_R_equivalents 0.0876
_diffrn_reflns_av_sigmaI/netI 0.0535
_diffrn_reflns_limit_h_max 10
_diffrn_reflns_limit_h_min -8
_diffrn_reflns_limit_k_max 14
_diffrn_reflns_limit_k_min -14
_diffrn_reflns_limit_l_max 7
_diffrn_reflns_limit_l_min -7
_diffrn_reflns_number 10168
_diffrn_reflns_theta_full 27.51
_diffrn_reflns_theta_max 27.51
_diffrn_reflns_theta_min 3.16
_exptl_absorpt_coefficient_mu 0.685
_exptl_absorpt_correction_T_max 0.7456
_exptl_absorpt_correction_T_min 0.6350
_exptl_absorpt_correction_type multi-scan
_exptl_crystal_colour colorless
_exptl_crystal_density_diffrn 1.777
_exptl_crystal_density_method 'not measured'
_exptl_crystal_description block
_exptl_crystal_F_000 289
_exptl_crystal_size_max 0.05
_exptl_crystal_size_mid 0.03
_exptl_crystal_size_min 0.02
_refine_diff_density_max 0.476
_refine_diff_density_min -0.627
_refine_diff_density_rms 0.118
_refine_ls_abs_structure_details 'Flack H D (1983), Acta Cryst. A39, 876-881'
_refine_ls_abs_structure_Flack 0(10)
_refine_ls_extinction_method none
_refine_ls_goodness_of_fit_ref 1.119
_refine_ls_hydrogen_treatment none
_refine_ls_matrix_type full
_refine_ls_number_parameters 77
_refine_ls_number_reflns 1215
_refine_ls_number_restraints 15
_refine_ls_restrained_S_all 1.112
_refine_ls_R_factor_all 0.0724
_refine_ls_R_factor_gt 0.0604
_refine_ls_shift/su_max 0.000
_refine_ls_shift/su_mean 0.000
_refine_ls_structure_factor_coef Fsqd
_refine_ls_weighting_details 'calc w=1/[\s^2^(Fo^2^)+(0.0247P)^2^+2.3313P] where P=(Fo^2^+2Fc^2^)/3'
_refine_ls_weighting_scheme calc
_refine_ls_wR_factor_gt 0.1106
_refine_ls_wR_factor_ref 0.1148
_reflns_number_gt 1075
_reflns_number_total 1215
_reflns_threshold_expression >2sigma(I)
_cod_data_source_file K0.3(NH4)1.7PO3F.cif
_cod_data_source_block K0.3(NH4)1.7PO3F-HTP-140K
_cod_depositor_comments
;
The following automatic conversions were performed:

data item '_symmetry_cell_setting' value 'Orthorhombic' was changed
to 'orthorhombic' in accordance with the
/home/data/users/saulius/crontab/automatic-downloads/rss-feeds/ACS/lib/dictionaries/cif_core.dic
dictionary named 'cif_core.dic' version 2.4.2 last updated on
2011-04-26.

Automatic conversion script
Id: cif_fix_values 7556 2019-12-06 15:28:31Z antanas 

 Adding full bibliography for 4134470--4134505.cif.
;
_cod_original_sg_symbol_H-M 'Pna2(1) '
_cod_original_formula_sum 'H6.86 F K0.28 N1.72 O3 P'
_cod_database_code 4134493

loop_
_symmetry_equiv_pos_as_xyz
'x, y, z'
'-x, -y, z+1/2'
'x+1/2, -y+1/2, z'
'-x+1/2, y+1/2, z+1/2'

loop_
_atom_site_label
_atom_site_type_symbol
_atom_site_fract_x
_atom_site_fract_y
_atom_site_fract_z
_atom_site_U_iso_or_equiv
_atom_site_adp_type
_atom_site_occupancy
_atom_site_symmetry_multiplicity
_atom_site_calc_flag
_atom_site_refinement_flags
_atom_site_disorder_assembly
_atom_site_disorder_group
P P 0.18812(13) 0.62631(9) 0.3581(2) 0.0084(3) Uani 1 1 d . . .
N2 N 0.0791(2) 0.30949(16) 0.3543(5) 0.0092(7) Uani 0.716(8) 1 d PD A 1
H6 H 0.131(8) 0.259(4) 0.432(8) 0.011 Uiso 0.716(8) 1 d PD A 1
H8 H 0.128(5) 0.375(3) 0.369(11) 0.011 Uiso 0.716(8) 1 d PD A 1
H7 H 0.082(7) 0.289(5) 0.222(4) 0.011 Uiso 0.716(8) 1 d PD A 1
H5 H -0.016(4) 0.313(5) 0.404(10) 0.011 Uiso 0.716(8) 1 d PD A 1
K K 0.0791(2) 0.30949(16) 0.3543(5) 0.0092(7) Uani 0.284(8) 1 d P . 2
N1 N 0.6411(4) 0.5368(3) 0.3759(9) 0.0113(8) Uani 1 1 d . . .
H2 H 0.6684 0.5386 0.2278 0.014 Uiso 1 1 d R . .
H4 H 0.6762 0.6062 0.4424 0.014 Uiso 1 1 d R . .
H3 H 0.6928 0.4729 0.4424 0.014 Uiso 1 1 d R . .
H1 H 0.5270 0.5296 0.3910 0.014 Uiso 1 1 d R . .
F F -0.0040(3) 0.5806(2) 0.3624(7) 0.0208(6) Uani 1 1 d . . .
O1 O 0.2861(4) 0.5148(3) 0.4230(5) 0.0108(8) Uani 1 1 d . A .
O2 O 0.1935(5) 0.7264(3) 0.5252(6) 0.0166(8) Uani 1 1 d . . .
O3 O 0.2161(4) 0.6615(3) 0.1165(6) 0.0142(8) Uani 1 1 d . . .

loop_
_atom_site_aniso_label
_atom_site_aniso_U_11
_atom_site_aniso_U_22
_atom_site_aniso_U_33
_atom_site_aniso_U_23
_atom_site_aniso_U_13
_atom_site_aniso_U_12
P 0.0045(5) 0.0129(5) 0.0078(5) -0.0016(7) -0.0002(6) -0.0007(4)
N2 0.0058(11) 0.0109(11) 0.0110(11) -0.0004(13) 0.0004(12) 0.0007(7)
K 0.0058(11) 0.0109(11) 0.0110(11) -0.0004(13) 0.0004(12) 0.0007(7)
N1 0.0073(17) 0.0184(18) 0.008(2) -0.002(2) 0.000(2) -0.0001(13)
F 0.0059(12) 0.0237(13) 0.0327(16) 0.005(2) 0.0005(19) -0.0019(9)
O1 0.0067(16) 0.0169(16) 0.0087(16) 0.0024(12) -0.0008(11) -0.0032(13)
O2 0.020(2) 0.0174(19) 0.0127(16) 0.0001(15) 0.0018(16) 0.0023(16)
O3 0.0141(18) 0.0190(18) 0.0094(16) 0.0005(15) -0.0011(15) 0.0017(15)

loop_
_atom_type_symbol
_atom_type_description
_atom_type_scat_dispersion_real
_atom_type_scat_dispersion_imag
_atom_type_scat_source
F F 0.0171 0.0103 'International Tables Vol C Tables 4.2.6.8 and 6.1.1.4'
H H 0.0000 0.0000 'International Tables Vol C Tables 4.2.6.8 and 6.1.1.4'
K K 0.2009 0.2494 'International Tables Vol C Tables 4.2.6.8 and 6.1.1.4'
N N 0.0061 0.0033 'International Tables Vol C Tables 4.2.6.8 and 6.1.1.4'
O O 0.0106 0.0060 'International Tables Vol C Tables 4.2.6.8 and 6.1.1.4'
P P 0.1023 0.0942 'International Tables Vol C Tables 4.2.6.8 and 6.1.1.4'

loop_
_geom_angle_atom_site_label_1
_geom_angle_atom_site_label_2
_geom_angle_atom_site_label_3
_geom_angle
_geom_angle_site_symmetry_1
_geom_angle_site_symmetry_3
_geom_angle_publ_flag
O2 P O3 116.1(2) . . ?
O2 P O1 115.1(2) . . ?
O3 P O1 112.46(19) . . ?
O2 P F 104.6(2) . . ?
O3 P F 103.7(2) . . ?
O1 P F 102.88(16) . . ?
O2 P K 48.69(15) . 2_565 ?
O3 P K 142.79(15) . 2_565 ?
O1 P K 104.16(14) . 2_565 ?
F P K 60.50(16) . 2_565 ?
O2 P K 114.24(15) . 2_564 ?
O3 P K 42.81(14) . 2_564 ?
O1 P K 130.66(14) . 2_564 ?
F P K 62.48(15) . 2_564 ?
K P K 106.47(5) 2_565 2_564 ?
H6 N2 H8 108(3) . . ?
H6 N2 H7 109(3) . . ?
H8 N2 H7 110(2) . . ?
H6 N2 H5 107(7) . . ?
H8 N2 H5 111(3) . . ?
H7 N2 H5 112(3) . . ?
H2 N1 H4 109.5 . . ?
H2 N1 H3 109.5 . . ?
H4 N1 H3 109.5 . . ?
H2 N1 H1 109.5 . . ?
H4 N1 H1 109.5 . . ?
H3 N1 H1 109.5 . . ?
P F K 93.98(17) . 2_565 ?
P F K 92.21(17) . 2_564 ?
K F K 131.10(10) 2_565 2_564 ?
P O2 K 136.6(2) . 4 ?
P O2 K 108.90(19) . 2_565 ?
K O2 K 92.64(14) 4 2_565 ?
P O3 K 140.7(2) . 4_554 ?
P O3 K 115.91(18) . 2_564 ?
K O3 K 95.84(13) 4_554 2_564 ?

loop_
_geom_bond_atom_site_label_1
_geom_bond_atom_site_label_2
_geom_bond_distance
_geom_bond_site_symmetry_2
_geom_bond_publ_flag
P O2 1.494(4) . ?
P O3 1.510(4) . ?
P O1 1.510(3) . ?
P F 1.601(3) . ?
P K 3.707(3) 2_565 ?
P K 3.743(3) 2_564 ?
N2 H6 0.837(19) . ?
N2 H8 0.830(19) . ?
N2 H7 0.82(2) . ?
N2 H5 0.810(19) . ?
N1 H2 0.9100 . ?
N1 H4 0.9100 . ?
N1 H3 0.9099 . ?
N1 H1 0.9101 . ?
F K 3.234(5) 2_565 ?
F K 3.322(5) 2_564 ?
O2 K 2.818(4) 4 ?
O2 K 2.943(4) 2_565 ?
O3 K 2.787(4) 4_554 ?
O3 K 2.828(4) 2_564 ?
